data_4031779
loop_
_publ_author_name
'Tourne, C.M.'
'Zonnevijlle, F.'
'Tourne, G.F.'

_publ_section_title
;
 Chiral polytungstometalates (WM3(H2O)2(XW9O34) 2)(12-) (X= M= Zn or
 Co(II) and their M-substituted derivatives. Syntheses, chemical,
 structural and spectroscopic study of some d, l sodium and potassium
 salts
;
_journal_name_full
;
Journal of the Chemical Society. Dalton Transactions, Inorganic Chemistry 
(1972-)
;
_journal_page_first 143
_journal_page_last 155
_journal_volume 1991
_journal_year 1991
_chemical_formula_sum 'K8 O100 V2 W19 Zn3'
_chemical_name_systematic 'K12 ((V2 W Zn O2) (W9 Zn O34)2) (H2 O)30'
_space_group_IT_number 14
_symmetry_space_group_name_Hall '-P 2ybc'
_symmetry_space_group_name_H-M 'P 1 21/c 1'
_cell_angle_alpha 90
_cell_angle_beta 116.94
_cell_angle_gamma 90
_cell_formula_units_Z 2
_cell_length_a 17.911
_cell_length_b 13.298
_cell_length_c 21.412
_cell_volume 4546.484
_citation_journal_id_ASTM JCDTBI
_cod_data_source_file Tourne_JCDTBI_1991_1383.cif
_cod_data_source_block K8O100V2W19Zn3
_cod_database_code 4031779

loop_
_symmetry_equiv_pos_as_xyz
x,y,z
-x,y+1/2,-z+1/2
-x,-y,-z
x,-y-1/2,z-1/2

loop_
_atom_site_label
_atom_site_type_symbol
_atom_site_fract_x
_atom_site_fract_y
_atom_site_fract_z
_atom_site_occupancy
_atom_site_U_iso_or_equiv
K4 K+1 0.5089 0.5479 0.7882 1 0.0
W8 W+6 0.13724 0.50652 0.43187 1 0.0
Zn2 Zn+2 0.4798 0.401 0.531 0.5 0.0
O31 O-2 0.0365 0.5085 0.4239 1 0.0
O3 O-2 0.3274 0.6552 0.5365 1 0.0
O17 O-2 0.3107 0.6521 0.2706 1 0.0
O50 O-2 0.0897 -0.0297 0.2317 1 0.0
K1 K+1 0.2576 0.5056 0.7421 1 0.0
O35 O-2 0.4865 0.6708 0.6623 1 0.0
O12 O-2 0.2686 0.3697 0.2196 1 0.0
O33 O-2 0.0239 0.5117 0.1964 1 0.0
O30 O-2 0.1491 0.6395 0.2888 1 0.0
W2 W+6 0.2663 0.31535 0.47675 1 0.0
O8 O-2 0.2375 0.2983 0.3796 1 0.0
O34 O-2 0.4377 0.4828 0.4435 1 0.0
O45 O-2 0.4296 0.4161 0.0654 1 0.0
V1 V+4 0.5281 0.6066 0.6216 1 0.0
W5 W+6 0.35439 0.75207 0.34104 1 0.0
O22 O-2 0.2418 0.8045 0.3152 1 0.0
O43 O-2 0.1438 0.0933 0.363 1 0.0
O37 O-2 0.0472 0.1867 0.1742 1 0.0
O25 O-2 0.3984 0.8418 0.562 1 0.0
O44 O-2 0.3785 0.2794 0.1752 1 0.0
O47 O-2 0.2908 0.0182 0.3928 1 0.0
O41 O-2 0.1807 0.7318 0.0473 1 0.0
O21 O-2 0.3926 0.8239 0.4298 1 0.0
W1 W+6 0.32023 0.51819 0.57079 1 0.0
K2 K+1 0.3499 0.7612 0.6644 1 0.0
O38 O-2 0.0711 0.5466 0.0528 1 0.0
W4 W+6 0.29755 0.51444 0.23723 1 0.0
W9 W+6 0.12421 0.49937 0.25308 1 0.0
O36 O-2 0.0434 0.2525 0.3127 1 0.0
O46 O-2 0.4935 0.6401 0.2641 1 0.0
O39 O-2 0.1316 0.4322 0.605 1 0.0
O42 O-2 0.1706 0.7896 0.1553 1 0.0
O15 O-2 0.3731 0.3122 0.3571 1 0.0
O26 O-2 0.2515 0.8056 0.444 1 0.0
O5 O-2 0.2703 0.4752 0.4607 1 0.0
O13 O-2 0.1414 0.358 0.2479 1 0.0
Zn1 Zn+2 0.321 0.5242 0.4064 1 0.0
O19 O-2 0.5957 0.5192 0.6979 1 0.0
W6 W+6 0.36509 0.75405 0.49639 1 0.0
O28 O-2 0.0982 0.8145 0.3281 1 0.0
O18 O-2 0.1752 0.5331 0.1959 1 0.0
O10 O-2 0.3854 0.3121 0.4989 1 0.0
O29 O-2 0.1543 0.6448 0.4133 1 0.0
O32 O-2 0.1127 0.4785 0.3387 1 0.0
O7 O-2 0.2509 0.1844 0.5016 1 0.0
O6 O-2 0.4321 0.4925 0.5793 1 0.0
O4 O-2 0.1981 0.5379 0.5289 1 0.0
W10 W+6 0.4798 0.401 0.531 0.5 0.0
O2 O-2 0.3012 0.3759 0.5697 1 0.0
W7 W+6 0.18304 0.73705 0.35815 1 0.0
O40 O-2 0.1495 0.3038 0.0885 1 0.0
O23 O-2 0.3048 0.6686 0.4004 1 0.0
O48 O-2 0.4228 0.099 0.3375 1 0.0
O1 O-2 0.3412 0.5439 0.6541 1 0.0
O16 O-2 0.3057 0.5351 0.1601 1 0.0
O14 O-2 0.2568 0.4714 0.3145 1 0.0
O20 O-2 0.3822 0.8397 0.2945 1 0.0
O24 O-2 0.5482 0.3271 0.6133 1 0.0
O27 O-2 0.4649 0.6736 0.524 1 0.0
W3 W+6 0.25825 0.31175 0.30084 1 0.0
K3 K+1 0.2648 0.5085 0.0217 1 0.0
O49 O-2 0.0522 0.1791 0.4436 1 0.0
O9 O-2 0.1543 0.3641 0.4563 1 0.0
O11 O-2 0.2338 0.1918 0.2694 1 0.0
